data_2012326
loop_
_publ_author_name
'Cauvin, Christine'
'Le Bourdonnec, Bertrand'
'Norberg, Bernadette'
'H\'enichart, Jean-Pierre'
'Durant, Fran\,cois'

_publ_section_title
;
 Pyrazolidine-3,5-dione angiotensin-II receptor antagonists
;
_journal_issue 11
_journal_name_full 'Acta Crystallographica Section C'
_journal_page_first 1330
_journal_page_last 1332
_journal_paper_doi 10.1107/S0108270101013506
_journal_volume 57
_journal_year 2001
_chemical_formula_iupac 'C26 H29 N3 O5 , H2 O'
_chemical_formula_moiety 'C26 H29 N3 O5 , H2 O'
_chemical_formula_sum 'C26 H31 N3 O6'
_chemical_formula_weight 481.54
_chemical_name_systematic
;
2-{4-[(3-butyl-1,4-dioxo-2,3-diazaspiro[4.4]non-2-yl)methyl]amilinocarbonyl}
benzoic acid monohydrate
;
_space_group_IT_number 14
_symmetry_cell_setting monoclinic
_symmetry_space_group_name_Hall '-P 2ybc'
_symmetry_space_group_name_H-M 'P 1 21/c 1'
_audit_creation_method SHELXL97
_cell_angle_alpha 90
_cell_angle_beta 111.904(7)
_cell_angle_gamma 90
_cell_formula_units_Z 4
_cell_length_a 18.6810(10)
_cell_length_b 9.5650(10)
_cell_length_c 14.8370(10)
_cell_measurement_reflns_used 25
_cell_measurement_temperature 293(2)
_cell_measurement_theta_max 50
_cell_measurement_theta_min 40
_cell_volume 2459.7(4)
_computing_cell_refinement 'CAD-4 EXPRESS'
_computing_data_collection 'CAD-4 EXPRESS (Enraf-Nonius, 1992)'
_computing_data_reduction 'PLATON (Spek, 2000)'
_computing_molecular_graphics PLATON
_computing_publication_material SHELXL97
_computing_structure_refinement 'SHELXL97 (Sheldrick, 1997)'
_computing_structure_solution 'SIR97 (Altomare et al., 1999)'
_diffrn_ambient_temperature 293(2)
_diffrn_measured_fraction_theta_full .94
_diffrn_measured_fraction_theta_max .94
_diffrn_measurement_device_type 'Enraf-Nonius CAD-4'
_diffrn_measurement_method \q/2\q
_diffrn_radiation_monochromator graphite
_diffrn_radiation_source 'fine-focus sealed tube'
_diffrn_radiation_type CuK\a
_diffrn_radiation_wavelength 1.54178
_diffrn_reflns_av_R_equivalents .013
_diffrn_reflns_av_sigmaI/netI .036
_diffrn_reflns_limit_h_max 21
_diffrn_reflns_limit_h_min -23
_diffrn_reflns_limit_k_max 11
_diffrn_reflns_limit_k_min -7
_diffrn_reflns_limit_l_max 18
_diffrn_reflns_limit_l_min 0
_diffrn_reflns_number 6162
_diffrn_reflns_theta_full 71.9
_diffrn_reflns_theta_max 71.91
_diffrn_reflns_theta_min 2.55
_diffrn_standards_decay_% 4
_diffrn_standards_interval_count 200
_diffrn_standards_interval_time 60
_diffrn_standards_number 3
_exptl_absorpt_coefficient_mu .764
_exptl_absorpt_correction_T_max .948
_exptl_absorpt_correction_T_min .826
_exptl_absorpt_correction_type \y-scan
_exptl_absorpt_process_details '(North et al., 1968)'
_exptl_crystal_colour colourless
_exptl_crystal_density_diffrn 1.300
_exptl_crystal_density_meas ?
_exptl_crystal_density_method 'not measured'
_exptl_crystal_description platelet
_exptl_crystal_F_000 1024
_exptl_crystal_size_max .26
_exptl_crystal_size_mid .11
_exptl_crystal_size_min .07
_refine_diff_density_max .36
_refine_diff_density_min -.28
_refine_ls_extinction_coef .0016(2)
_refine_ls_extinction_method 'SHELXL97 (Sheldrick, 1997)'
_refine_ls_goodness_of_fit_ref 1.022
_refine_ls_hydrogen_treatment mixed
_refine_ls_matrix_type full
_refine_ls_number_parameters 333
_refine_ls_number_reflns 4835
_refine_ls_number_restraints 5
_refine_ls_restrained_S_all 1.025
_refine_ls_R_factor_all .093
_refine_ls_R_factor_gt .049
_refine_ls_shift/su_max .008
_refine_ls_shift/su_mean .000
_refine_ls_structure_factor_coef Fsqd
_refine_ls_weighting_details 'w = 1/[\s^2^(Fo^2^)+(0.0704P)^2^+0.7853P] where P=(Fo^2^+2Fc^2^)/3'
_refine_ls_weighting_scheme calc
_refine_ls_wR_factor_ref .151
_reflns_number_gt 3166
_reflns_number_total 4835
_reflns_threshold_expression I>2\s(I)
_cod_data_source_file gg1071.cif
_cod_data_source_block III
_cod_depositor_comments
;
The following automatic conversions were performed:

'_exptl_crystal_density_meas' value 'not measured' was changed to '?'
- the value is perceived as not measured.

Automatic conversion script
Id: cif_fix_values 3008 2015-01-20 13:52:24Z robertas 
;
_cod_original_cell_volume 2459.7(3)
_cod_original_sg_symbol_H-M 'P 21/c'
_cod_database_code 2012326

loop_
_symmetry_equiv_pos_as_xyz
'x, y, z'
'-x, y+1/2, -z+1/2'
'-x, -y, -z'
'x, -y-1/2, z-1/2'

loop_
_atom_site_label
_atom_site_fract_x
_atom_site_fract_y
_atom_site_fract_z
_atom_site_U_iso_or_equiv
_atom_site_adp_type
_atom_site_calc_flag
_atom_site_refinement_flags
_atom_site_occupancy
_atom_site_disorder_assembly
_atom_site_disorder_group
_atom_site_type_symbol
N1 .20910(10) .65699(18) -.24187(13) .0450(4) Uani d . 1 . . N
N2 .21551(11) .50822(19) -.23485(15) .0520(5) Uani d . 1 . . N
N36 .47146(11) .70613(19) .18844(13) .0444(4) Uani d . 1 . . N
O20 .73325(10) .8984(2) .36369(14) .0631(5) Uani d . 1 . . O
O21 .61993(10) .9142(2) .24154(13) .0739(6) Uani d . 1 . . O
O32 .14828(13) .32933(18) -.20050(18) .0850(7) Uani d . 1 . . O
O33 .13980(10) .82122(17) -.19702(15) .0660(5) Uani d . 1 . . O
O35 .45948(9) .92269(15) .24674(11) .0534(4) Uani d . 1 . . O
O37 .80719(12) .9319(2) .24565(18) .0747(6) Uani d . 1 . . O
C3 .16194(15) .4545(3) -.2033(2) .0587(6) Uani d . 1 . . C
C4 .12390(13) .5729(2) -.17191(18) .0516(6) Uani d . 1 . . C
C5 .15534(13) .6992(2) -.20510(17) .0476(5) Uani d . 1 . . C
C6 .28283(12) .7339(2) -.21603(16) .0461(5) Uani d . 1 . . C
C7 .33114(12) .7256(2) -.10923(16) .0424(5) Uani d . 1 . . C
C8 .33048(13) .8342(2) -.04800(17) .0498(6) Uani d . 1 . . C
C9 .37475(13) .8312(2) .05066(17) .0491(6) Uani d . 1 . . C
C10 .42171(12) .7168(2) .08979(16) .0412(5) Uani d . 1 . . C
C11 .42244(12) .6065(2) .02945(16) .0441(5) Uani d . 1 . . C
C12 .37805(13) .6109(2) -.06867(17) .0447(5) Uani d . 1 . . C
C13 .54829(12) .7636(2) .35450(15) .0405(5) Uani d . 1 . . C
C14 .62581(12) .8059(2) .38871(15) .0413(5) Uani d . 1 . . C
C15 .67317(13) .7757(2) .48425(16) .0482(5) Uani d . 1 . . C
C16 .64443(15) .7061(2) .54480(17) .0534(6) Uani d . 1 . . C
C17 .56916(15) .6604(3) .51045(18) .0546(6) Uani d . 1 . . C
C18 .52165(13) .6880(2) .41534(17) .0492(6) Uani d . 1 . . C
C19 .65765(13) .8791(2) .32326(17) .0461(5) Uani d . 1 . . C
C24 .24654(16) .4375(3) -.2992(2) .0681(8) Uani d . 1 . . C
C25 .20546(19) .4738(4) -.4042(3) .0942(11) Uani d D 1 . . C
C26 .1245(4) .3987(8) -.4314(4) .0898(11) Uani d PD .57 E 1 C
C27 .0830(4) .4083(7) -.5413(4) .0898(11) Uani d PD .57 E 1 C
C28 .15115(17) .5785(3) -.0595(2) .0712(8) Uani d D 1 . . C
C29 .0881(5) .6323(15) -.0352(10) .129(3) Uani d PD .63 D 1 C
C30 .0184(6) .5929(11) -.1157(7) .129(3) Uani d PD .63 D 1 C
C31 .03508(15) .5652(3) -.2068(2) .0722(8) Uani d D 1 . . C
C26' .1175(5) .4801(9) -.4639(6) .0898(11) Uani d PD .43 E 2 C
C27' .0940(5) .3306(9) -.4895(6) .0898(11) Uani d PD .43 E 2 C
C29' .0755(10) .581(3) -.0424(19) .129(3) Uani d PD .37 D 2 C
C30' .0151(11) .523(2) -.1257(13) .129(3) Uani d PD .37 D 2 C
C34 .49034(12) .8070(2) .25730(16) .0417(5) Uani d . 1 . . C
H6A .2720 .8312 -.2344 .055 Uiso calc R 1 . . H
H6B .3119 .6956 -.2525 .055 Uiso calc R 1 . . H
H8 .2994 .9116 -.0737 .060 Uiso calc R 1 . . H
H9 .3729 .9053 .0903 .059 Uiso calc R 1 . . H
H11 .4531 .5288 .0553 .053 Uiso calc R 1 . . H
H12 .3795 .5363 -.1082 .054 Uiso calc R 1 . . H
H15 .7247 .8029 .5074 .058 Uiso calc R 1 . . H
H16 .6761 .6900 .6092 .064 Uiso calc R 1 . . H
H17 .5503 .6112 .5510 .065 Uiso calc R 1 . . H
H18 .4711 .6553 .3919 .059 Uiso calc R 1 . . H
H20 .753(2) .925(4) .316(3) .111(13) Uiso d . 1 . . H
H24A .2434 .3373 -.2914 .082 Uiso calc R 1 . . H
H24B .3006 .4617 -.2800 .082 Uiso calc R 1 . . H
H25A .2331 .4384 -.4433 .113 Uiso calc R 1 C 1 H
H25B .1993 .5742 -.4132 .113 Uiso calc R 1 C 1 H
H26A .1317 .3016 -.4111 .108 Uiso calc PR .57 E 1 H
H26B .0943 .4444 -.3990 .108 Uiso calc PR .57 E 1 H
H27A .0337 .3630 -.5602 .135 Uiso calc PR .57 E 1 H
H27B .1135 .3631 -.5725 .135 Uiso calc PR .57 E 1 H
H27C .0758 .5047 -.5605 .135 Uiso calc PR .57 E 1 H
H28A .1654 .4858 -.0323 .085 Uiso calc R 1 B 1 H
H28B .1958 .6391 -.0330 .085 Uiso calc R 1 B 1 H
H29A .0916 .7331 -.0280 .155 Uiso calc PR .63 D 1 H
H29B .0887 .5914 .0249 .155 Uiso calc PR .63 D 1 H
H30A -.0194 .6673 -.1283 .155 Uiso calc PR .63 D 1 H
H30B -.0033 .5095 -.0987 .155 Uiso calc PR .63 D 1 H
H26C .0904 .5200 -.4255 .108 Uiso calc PR .43 E 2 H
H26D .1066 .5360 -.5220 .108 Uiso calc PR .43 E 2 H
H27D .0396 .3263 -.5268 .135 Uiso calc PR .43 E 2 H
H27E .1057 .2770 -.4310 .135 Uiso calc PR .43 E 2 H
H27F .1217 .2930 -.5270 .135 Uiso calc PR .43 E 2 H
H29C .0808 .5266 .0150 .155 Uiso calc PR .37 D 2 H
H29D .0626 .6762 -.0319 .155 Uiso calc PR .37 D 2 H
H30C -.0348 .5600 -.1319 .155 Uiso calc PR .37 D 2 H
H30D .0138 .4217 -.1212 .155 Uiso calc PR .37 D 2 H
H31A .0110 .6354 -.2559 .087 Uiso calc R 1 A 1 H
H31B .0164 .4736 -.2333 .087 Uiso calc R 1 A 1 H
H36 .4957(14) .619(3) .2035(18) .055(7) Uiso d . 1 . . H
H37A .8276(19) 1.002(4) .231(2) .094(12) Uiso d . 1 . . H
H37B .8247(19) .850(4) .235(2) .097(12) Uiso d . 1 . . H

loop_
_atom_site_aniso_label
_atom_site_aniso_U_11
_atom_site_aniso_U_22
_atom_site_aniso_U_33
_atom_site_aniso_U_12
_atom_site_aniso_U_13
_atom_site_aniso_U_23
N1 .0445(10) .0367(9) .0517(11) -.0056(8) .0155(9) -.0038(8)
N2 .0529(11) .0372(10) .0684(13) -.0032(8) .0254(10) -.0078(9)
N36 .0489(10) .0348(9) .0436(10) .0041(8) .0103(8) -.0006(8)
O20 .0503(10) .0775(13) .0597(11) -.0114(9) .0185(8) .0043(9)
O21 .0600(11) .1109(16) .0482(10) -.0076(10) .0171(9) .0178(11)
O32 .0988(15) .0388(10) .136(2) -.0097(10) .0649(15) -.0013(11)
O33 .0706(11) .0418(9) .0971(14) .0047(8) .0447(11) .0038(9)
O35 .0586(10) .0370(8) .0547(10) .0065(7) .0096(8) -.0026(7)
O37 .0782(13) .0483(11) .1174(19) .0002(10) .0595(13) .0083(12)
C3 .0582(14) .0439(13) .0753(18) -.0030(11) .0265(13) .0015(12)
C4 .0483(12) .0453(12) .0612(15) -.0015(10) .0205(11) .0052(11)
C5 .0440(12) .0425(12) .0549(14) -.0003(9) .0168(10) .0022(10)
C6 .0428(11) .0435(12) .0508(13) -.0065(9) .0161(10) .0019(10)
C7 .0391(11) .0373(11) .0494(13) -.0061(8) .0150(10) -.0005(9)
C8 .0460(12) .0365(11) .0587(15) .0043(9) .0102(11) -.0002(10)
C9 .0513(13) .0372(11) .0517(14) .0049(10) .0110(11) -.0061(10)
C10 .0400(11) .0341(10) .0480(12) -.0037(8) .0146(9) -.0008(9)
C11 .0465(12) .0326(10) .0525(13) .0014(9) .0174(10) .0027(9)
C12 .0501(12) .0346(11) .0486(13) -.0014(9) .0176(10) -.0024(9)
C13 .0442(11) .0344(10) .0442(12) .0039(9) .0181(9) -.0024(9)
C14 .0456(11) .0358(10) .0429(12) .0026(9) .0171(9) -.0037(9)
C15 .0493(13) .0473(13) .0446(13) .0045(10) .0135(10) -.0029(10)
C16 .0665(15) .0516(13) .0401(12) .0091(11) .0174(11) .0031(10)
C17 .0681(16) .0496(13) .0551(14) .0098(12) .0335(13) .0095(11)
C18 .0485(12) .0452(12) .0573(15) .0057(10) .0237(11) .0047(11)
C19 .0480(12) .0429(12) .0469(13) -.0015(10) .0172(10) -.0040(10)
C24 .0651(16) .0517(15) .097(2) -.0040(12) .0405(16) -.0197(15)
C25 .077(2) .120(3) .091(2) -.003(2) .0370(19) -.051(2)
C26 .086(2) .107(4) .063(3) .002(2) .013(2) -.0032(18)
C27 .086(2) .107(4) .063(3) .002(2) .013(2) -.0032(18)
C28 .0757(18) .0744(19) .0662(18) .0026(15) .0297(15) .0116(15)
C29 .090(3) .200(10) .118(3) -.021(5) .064(3) -.025(6)
C30 .090(3) .200(10) .118(3) -.021(5) .064(3) -.025(6)
C31 .0486(14) .0685(17) .096(2) -.0054(13) .0222(14) .0082(16)
C26' .086(2) .107(4) .063(3) .002(2) .013(2) -.0032(18)
C27' .086(2) .107(4) .063(3) .002(2) .013(2) -.0032(18)
C29' .090(3) .200(10) .118(3) -.021(5) .064(3) -.025(6)
C30' .090(3) .200(10) .118(3) -.021(5) .064(3) -.025(6)
C34 .0433(11) .0338(10) .0480(12) -.0008(9) .0172(10) .0006(9)

loop_
_atom_type_symbol
_atom_type_description
_atom_type_scat_dispersion_real
_atom_type_scat_dispersion_imag
_atom_type_scat_source
C C .0181 .0091 'International Tables Vol C Tables 4.2.6.8 and 6.1.1.4'
H H .0000 .0000 'International Tables Vol C Tables 4.2.6.8 and 6.1.1.4'
N N .0311 .0180 'International Tables Vol C Tables 4.2.6.8 and 6.1.1.4'
O O .0492 .0322 'International Tables Vol C Tables 4.2.6.8 and 6.1.1.4'

loop_
_geom_angle_atom_site_label_1
_geom_angle_atom_site_label_2
_geom_angle_atom_site_label_3
_geom_angle
C30' C31 C4 108.3(9)
C30 C31 C4 104.2(5)
C30' C31 H31A 129.0
C30 C31 H31A 110.9
C4 C31 H31A 110.9
C30' C31 H31B 85.4
C30 C31 H31B 110.9
C4 C31 H31B 110.9
H31A C31 H31B 108.9
C29 C28 C4 108.0(6)
C29' C28 C4 103.1(10)
C29 C28 H28A 110.1
C29' C28 H28A 94.1
C4 C28 H28A 110.1
C29 C28 H28B 110.1
C29' C28 H28B 129.3
C4 C28 H28B 110.1
H28A C28 H28B 108.4
N2 C24 C25 113.6(2)
N2 C24 H24A 108.9
C25 C24 H24A 108.9
N2 C24 H24B 108.9
C25 C24 H24B 108.9
H24A C24 H24B 107.7
C24 C25 C26' 128.7(4)
C24 C25 C26 103.3(3)
C24 C25 H25A 111.1
C26' C25 H25A 111.1
C26 C25 H25A 111.1
C24 C25 H25B 111.1
C26' C25 H25B 80.6
C26 C25 H25B 111.1
H25A C25 H25B 109.1
C29 C30 C31 111.0(7)
C29 C30 H30A 109.4
C31 C30 H30A 109.4
C29 C30 H30B 109.4
C31 C30 H30B 109.4
H30A C30 H30B 108.0
C28 C29 C30 105.4(8)
C28 C29 H29A 110.7
C30 C29 H29A 110.7
C28 C29 H29B 110.6
C30 C29 H29B 110.7
H29A C29 H29B 108.8
C29' C30' C31 104.1(14)
C29' C30' H30C 110.9
C31 C30' H30C 110.9
C29' C30' H30D 110.9
C31 C30' H30D 110.9
H30C C30' H30D 108.9
C30' C29' C28 109.2(14)
C30' C29' H29C 109.8
C28 C29' H29C 109.8
C30' C29' H29D 109.8
C28 C29' H29D 109.8
H29C C29' H29D 108.3
C27 C26 C25 107.5(5)
C27 C26 H26A 110.2
C25 C26 H26A 110.2
C27 C26 H26B 110.2
C25 C26 H26B 110.2
H26A C26 H26B 108.5
C26 C27 H27A 109.5
C26 C27 H27B 109.5
H27A C27 H27B 109.5
C26 C27 H27C 109.5
H27A C27 H27C 109.5
H27B C27 H27C 109.5
C27' C26' C25 104.8(6)
C27' C26' H26C 110.8
C25 C26' H26C 110.8
C27' C26' H26D 110.8
C25 C26' H26D 110.8
H26C C26' H26D 108.9
C26' C27' H27D 109.5
C26' C27' H27E 109.5
H27D C27' H27E 109.5
C26' C27' H27F 109.5
H27D C27' H27F 109.5
H27E C27' H27F 109.5
C19 O20 H20 110(2)
C34 N36 C10 128.00(18)
C34 N36 H36 119.1(15)
C10 N36 H36 112.7(15)
C3 N2 N1 110.53(18)
C3 N2 C24 125.2(2)
N1 N2 C24 117.2(2)
C5 N1 N2 108.58(17)
C5 N1 C6 119.97(18)
N2 N1 C6 115.57(17)
C18 C13 C14 119.2(2)
C18 C13 C34 117.64(19)
C14 C13 C34 122.97(19)
O35 C34 N36 124.6(2)
O35 C34 C13 120.38(19)
N36 C34 C13 114.81(17)
C8 C7 C12 117.8(2)
C8 C7 C6 120.20(19)
C12 C7 C6 122.0(2)
N1 C6 C7 112.40(17)
N1 C6 H6A 109.1
C7 C6 H6A 109.1
N1 C6 H6B 109.1
C7 C6 H6B 109.1
H6A C6 H6B 107.9
C15 C14 C13 119.1(2)
C15 C14 C19 120.3(2)
C13 C14 C19 120.59(19)
C12 C11 C10 120.70(19)
C12 C11 H11 119.6
C10 C11 H11 119.6
C7 C8 C9 122.0(2)
C7 C8 H8 119.0
C9 C8 H8 119.0
O33 C5 N1 123.9(2)
O33 C5 C4 126.9(2)
N1 C5 C4 109.08(19)
C16 C15 C14 120.6(2)
C16 C15 H15 119.7
C14 C15 H15 119.7
O21 C19 O20 122.9(2)
O21 C19 C14 124.3(2)
O20 C19 C14 112.8(2)
C10 C9 C8 119.6(2)
C10 C9 H9 120.2
C8 C9 H9 120.2
C11 C10 C9 119.1(2)
C11 C10 N36 116.89(18)
C9 C10 N36 123.97(19)
C11 C12 C7 120.9(2)
C11 C12 H12 119.6
C7 C12 H12 119.6
C17 C16 C15 120.3(2)
C17 C16 H16 119.8
C15 C16 H16 119.8
C16 C17 C18 119.7(2)
C16 C17 H17 120.2
C18 C17 H17 120.2
C17 C18 C13 120.9(2)
C17 C18 H18 119.5
C13 C18 H18 119.5
C3 C4 C5 102.53(19)
C3 C4 C31 115.7(2)
C5 C4 C31 115.5(2)
C3 C4 C28 110.9(2)
C5 C4 C28 108.2(2)
C31 C4 C28 104.0(2)
O32 C3 N2 124.8(2)
O32 C3 C4 126.7(2)
N2 C3 C4 108.5(2)
H37A O37 H37B 116(3)

loop_
_geom_bond_atom_site_label_1
_geom_bond_atom_site_label_2
_geom_bond_site_symmetry_2
_geom_bond_distance
_geom_bond_publ_flag
N1 N2 . 1.429(2) ?
N1 C5 . 1.371(3) ?
N1 C6 . 1.480(3) ?
N2 C3 . 1.354(3) ?
N36 C10 . 1.415(3) ?
N36 C34 . 1.353(3) ?
N36 H36 . .93(3) ?
O20 C19 . 1.325(3) ?
O20 H20 . .94(4) ?
O21 C19 . 1.201(3) ?
O32 C3 . 1.228(3) ?
O33 C5 . 1.219(3) ?
O35 C34 . 1.231(2) ?
C31 C30' . 1.444(13) ?
C31 C30 . 1.519(7) ?
C31 C4 . 1.545(3) ?
C31 H31A . .9700 ?
C31 H31B . .9700 ?
C28 C29 . 1.449(9) ?
C28 C29' . 1.527(12) ?
C28 C4 . 1.552(4) ?
C28 H28A . .9700 ?
C28 H28B . .9700 ?
C24 N2 . 1.455(3) ?
C24 C25 . 1.498(4) ?
C24 H24A . .9700 ?
C24 H24B . .9700 ?
C25 C26' . 1.550(8) ?
C25 C26 . 1.586(7) ?
C25 H25A . .9700 ?
C25 H25B . .9700 ?
C30 C29 . 1.450(9) ?
C30 H30A . .9700 ?
C30 H30B . .9700 ?
C29 H29A . .9700 ?
C29 H29B . .9700 ?
C30' C29' . 1.438(13) ?
C30' H30C . .9700 ?
C30' H30D . .9700 ?
C29' H29C . .9700 ?
C29' H29D . .9700 ?
C26 C27 . 1.525(7) ?
C26 H26A . .9700 ?
C26 H26B . .9700 ?
C27 H27A . .9600 ?
C27 H27B . .9600 ?
C27 H27C . .9600 ?
C26' C27' . 1.503(10) ?
C26' H26C . .9700 ?
C26' H26D . .9700 ?
C27' H27D . .9600 ?
C27' H27E . .9600 ?
C27' H27F . .9600 ?
C13 C18 . 1.386(3) ?
C13 C14 . 1.403(3) ?
C13 C34 . 1.503(3) ?
C7 C8 . 1.383(3) ?
C7 C12 . 1.393(3) ?
C7 C6 . 1.505(3) ?
C6 H6A . .9700 ?
C6 H6B . .9700 ?
C14 C15 . 1.393(3) ?
C14 C19 . 1.489(3) ?
C11 C12 . 1.381(3) ?
C11 C10 . 1.387(3) ?
C11 H11 . .9300 ?
C8 C9 . 1.387(3) ?
C8 H8 . .9300 ?
C5 C4 . 1.505(3) ?
C15 C16 . 1.378(3) ?
C15 H15 . .9300 ?
C9 C10 . 1.387(3) ?
C9 H9 . .9300 ?
C12 H12 . .9300 ?
C16 C17 . 1.376(4) ?
C16 H16 . .9300 ?
C17 C18 . 1.384(3) ?
C17 H17 . .9300 ?
C18 H18 . .9300 ?
C4 C3 . 1.500(3) ?
O37 H37A . .84(4) ?
O37 H37B . .89(4) ?

loop_
_geom_hbond_atom_site_label_D
_geom_hbond_atom_site_label_H
_geom_hbond_atom_site_label_A
_geom_hbond_site_symmetry_A
_geom_hbond_distance_DH
_geom_hbond_distance_HA
_geom_hbond_distance_DA
_geom_hbond_angle_DHA
O20 H20 O37 1_555 .95(4) 1.70(4) 2.623(3) 163(4)
O37 H37A O33 3_675 .84(4) 1.93(4) 2.759(3) 171(4)
O37 H37B O32 3_665 .89(4) 1.91(4) 2.793(3) 174(3)
N36 H36 O35 2_645 .93(3) 2.08(3) 3.002(2) 171(2)

loop_
_geom_torsion_atom_site_label_1
_geom_torsion_atom_site_label_2
_geom_torsion_atom_site_label_3
_geom_torsion_atom_site_label_4
_geom_torsion
N2 C24 C25 C26' -46.7(6)
N2 C24 C25 C26 -71.0(4)
C4 C31 C30 C29 7.0(8)
C4 C28 C29 C30 28.0(9)
C31 C30 C29 C28 -21.9(10)
C4 C31 C30' C29' 31.8(14)
C31 C30' C29' C28 -34.1(18)
C4 C28 C29' C30' 22.6(17)
C24 C25 C26 C27 -170.6(5)
C24 C25 C26' C27' -80.2(8)
C26 C25 C26' C27' -33.3(6)
C25 C24 N2 C3 94.5(3)
C25 C24 N2 N1 -53.4(3)
C3 N2 N1 C5 5.9(3)
C24 N2 N1 C5 158.2(2)
C3 N2 N1 C6 144.0(2)
C24 N2 N1 C6 -63.6(3)
C10 N36 C34 O35 8.7(4)
C10 N36 C34 C13 -176.98(19)
C18 C13 C34 O35 94.0(3)
C14 C13 C34 O35 -80.7(3)
C18 C13 C34 N36 -80.6(2)
C14 C13 C34 N36 104.7(2)
C5 N1 C6 C7 63.8(3)
N2 N1 C6 C7 -69.3(2)
C8 C7 C6 N1 -98.4(2)
C12 C7 C6 N1 82.2(3)
C18 C13 C14 C15 -2.7(3)
C34 C13 C14 C15 171.93(19)
C18 C13 C14 C19 175.96(19)
C34 C13 C14 C19 -9.5(3)
C12 C7 C8 C9 .1(3)
C6 C7 C8 C9 -179.4(2)
N2 N1 C5 O33 176.4(2)
C6 N1 C5 O33 40.4(3)
N2 N1 C5 C4 -.1(2)
C6 N1 C5 C4 -136.1(2)
C13 C14 C15 C16 -.4(3)
C19 C14 C15 C16 -179.0(2)
C15 C14 C19 O21 -176.5(2)
C13 C14 C19 O21 4.9(3)
C15 C14 C19 O20 5.3(3)
C13 C14 C19 O20 -173.33(19)
C7 C8 C9 C10 .5(4)
C12 C11 C10 C9 1.0(3)
C12 C11 C10 N36 -177.3(2)
C8 C9 C10 C11 -1.0(3)
C8 C9 C10 N36 177.2(2)
C34 N36 C10 C11 168.6(2)
C34 N36 C10 C9 -9.7(4)
C10 C11 C12 C7 -.4(3)
C8 C7 C12 C11 -.1(3)
C6 C7 C12 C11 179.3(2)
C14 C15 C16 C17 2.6(3)
C15 C16 C17 C18 -1.8(4)
C16 C17 C18 C13 -1.3(3)
C14 C13 C18 C17 3.5(3)
C34 C13 C18 C17 -171.3(2)
O33 C5 C4 C3 178.7(3)
N1 C5 C4 C3 -4.9(2)
O33 C5 C4 C31 51.9(4)
N1 C5 C4 C31 -131.7(2)
O33 C5 C4 C28 -64.1(3)
N1 C5 C4 C28 112.3(2)
C30' C31 C4 C3 104.2(9)
C30 C31 C4 C3 131.6(5)
C30' C31 C4 C5 -136.0(9)
C30 C31 C4 C5 -108.7(5)
C30' C31 C4 C28 -17.7(9)
C30 C31 C4 C28 9.7(5)
C29 C28 C4 C3 -148.6(6)
C29' C28 C4 C3 -127.7(11)
C29 C28 C4 C5 99.8(6)
C29' C28 C4 C5 120.6(11)
C29 C28 C4 C31 -23.5(6)
C29' C28 C4 C31 -2.7(11)
N1 N2 C3 O32 171.6(3)
C24 N2 C3 O32 21.9(4)
N1 N2 C3 C4 -9.1(3)
C24 N2 C3 C4 -158.7(2)
C5 C4 C3 O32 -172.3(3)
C31 C4 C3 O32 -45.6(4)
C28 C4 C3 O32 72.5(3)
C5 C4 C3 N2 8.4(3)
C31 C4 C3 N2 135.0(2)
C28 C4 C3 N2 -106.8(2)
